data_7241045
loop_
_publ_author_name
'Lee, Sunju'
'Lee, Ga Yeon'
'Kim, Chang Gyoun'
'Chung, Taek-Mo'
'Park, Bo Keun'

_publ_section_title
;
 Heteroleptic manganese compounds as potential precursors for manganese
 based thin films and nanomaterials
;
_journal_issue 50
_journal_name_full 'RSC Advances'
_journal_page_first 29659
_journal_page_last 29667
_journal_paper_doi 10.1039/D0RA05225F
_journal_volume 10
_journal_year 2020
_chemical_formula_sum 'C24 H58 Mn2 N6'
_chemical_formula_weight 540.64
_space_group_IT_number 2
_space_group_name_Hall '-P 1'
_space_group_name_H-M_alt 'P -1'
_symmetry_cell_setting triclinic
_symmetry_space_group_name_H-M 'P -1'
_atom_sites_solution_hydrogens geom
_atom_sites_solution_primary direct
_atom_sites_solution_secondary difmap
_audit_creation_method SHELXL-97
_audit_update_record
;
2020-05-08 deposited with the CCDC.	2020-08-04 downloaded from the CCDC.
;
_cell_angle_alpha 95.882(2)
_cell_angle_beta 92.369(2)
_cell_angle_gamma 91.115(2)
_cell_formula_units_Z 2
_cell_length_a 9.6293(3)
_cell_length_b 11.7366(4)
_cell_length_c 13.3435(4)
_cell_measurement_reflns_used 9829
_cell_measurement_temperature 100(1)
_cell_measurement_theta_max 32.71
_cell_measurement_theta_min 2.20
_cell_volume 1498.37(8)
_computing_cell_refinement 'Bruker SAINT'
_computing_data_collection 'Bruker APEX2'
_computing_data_reduction 'Bruker SAINT'
_computing_molecular_graphics 'Bruker SHELXTL'
_computing_publication_material 'Bruker SHELXTL'
_computing_structure_refinement 'SHELXL-97 (Sheldrick, 2008)'
_computing_structure_solution 'SHELXS-97 (Sheldrick, 2008)'
_diffrn_ambient_temperature 100(1)
_diffrn_measured_fraction_theta_full 0.997
_diffrn_measured_fraction_theta_max 0.997
_diffrn_measurement_device_type 'Bruker APEX-II CCD'
_diffrn_measurement_method '\f and \w scans'
_diffrn_radiation_monochromator graphite
_diffrn_radiation_source 'fine-focus sealed tube'
_diffrn_radiation_type MoK\a
_diffrn_radiation_wavelength 0.71073
_diffrn_reflns_av_R_equivalents 0.0000
_diffrn_reflns_av_sigmaI/netI 0.0155
_diffrn_reflns_limit_h_max 11
_diffrn_reflns_limit_h_min -11
_diffrn_reflns_limit_k_max 14
_diffrn_reflns_limit_k_min -14
_diffrn_reflns_limit_l_max 16
_diffrn_reflns_limit_l_min 0
_diffrn_reflns_number 5882
_diffrn_reflns_theta_full 26.00
_diffrn_reflns_theta_max 26.00
_diffrn_reflns_theta_min 1.54
_exptl_absorpt_coefficient_mu 0.864
_exptl_absorpt_correction_T_max 0.8066
_exptl_absorpt_correction_T_min 0.5832
_exptl_absorpt_correction_type multi-scan
_exptl_absorpt_process_details 'Bruker SADABS'
_exptl_crystal_colour brown
_exptl_crystal_density_diffrn 1.198
_exptl_crystal_density_meas ?
_exptl_crystal_density_method 'not measured'
_exptl_crystal_description block
_exptl_crystal_F_000 588
_exptl_crystal_size_max 0.70
_exptl_crystal_size_mid 0.34
_exptl_crystal_size_min 0.26
_refine_diff_density_max 2.267
_refine_diff_density_min -0.641
_refine_diff_density_rms 0.088
_refine_ls_extinction_method none
_refine_ls_goodness_of_fit_ref 1.063
_refine_ls_hydrogen_treatment refxyz
_refine_ls_matrix_type full
_refine_ls_number_parameters 307
_refine_ls_number_reflns 5882
_refine_ls_number_restraints 0
_refine_ls_restrained_S_all 1.063
_refine_ls_R_factor_all 0.0525
_refine_ls_R_factor_gt 0.0492
_refine_ls_shift/su_max 0.002
_refine_ls_shift/su_mean 0.000
_refine_ls_structure_factor_coef Fsqd
_refine_ls_weighting_details 'calc w=1/[\s^2^(Fo^2^)+(0.0494P)^2^+5.0043P] where P=(Fo^2^+2Fc^2^)/3'
_refine_ls_weighting_scheme calc
_refine_ls_wR_factor_gt 0.1264
_refine_ls_wR_factor_ref 0.1286
_reflns_number_gt 5440
_reflns_number_total 5882
_reflns_threshold_expression >2sigma(I)
_cod_data_source_file d0ra05225f2.cif
_cod_data_source_block '[Mn(epda)(NEt2)]2'
_cod_depositor_comments
;
The following automatic conversions were performed:

data item '_symmetry_cell_setting' value 'Triclinic' was changed to
'triclinic' in accordance with the
/home/data/users/saulius/crontab/automatic-downloads/rss-feeds/RSC/lib/dictionaries/cif_core.dic
dictionary named 'cif_core.dic' version 2.4.2 last updated on
2011-04-26.

data item '_exptl_crystal_density_meas' value 'none' was changed to
'?' -- the value is perceived as not measured.

Automatic conversion script
Id: cif_fix_values 7556 2019-12-06 15:28:31Z antanas 

 Adding full bibliography for 7241045--7241048.cif.
;
_cod_original_sg_symbol_H-M P-1
_cod_database_code 7241045

loop_
_symmetry_equiv_pos_as_xyz
'x, y, z'
'-x, -y, -z'

loop_
_atom_site_label
_atom_site_type_symbol
_atom_site_fract_x
_atom_site_fract_y
_atom_site_fract_z
_atom_site_U_iso_or_equiv
_atom_site_adp_type
_atom_site_occupancy
_atom_site_symmetry_multiplicity
_atom_site_calc_flag
_atom_site_refinement_flags
_atom_site_disorder_assembly
_atom_site_disorder_group
Mn1 Mn 0.42018(4) 1.10193(3) 0.49301(3) 0.01281(12) Uani 1 1 d . . .
Mn2 Mn 1.07224(4) 0.60487(3) -0.01879(3) 0.01247(12) Uani 1 1 d . . .
N1 N 0.3349(3) 1.1660(2) 0.35018(19) 0.0184(5) Uani 1 1 d . . .
N2 N 0.3216(3) 1.2394(2) 0.5576(2) 0.0191(5) Uani 1 1 d . . .
N3 N 0.3614(2) 0.9286(2) 0.51181(18) 0.0147(5) Uani 1 1 d . . .
N4 N 1.1812(3) 0.6381(2) -0.16014(19) 0.0215(6) Uani 1 1 d . . .
N5 N 1.1357(3) 0.7678(2) 0.0261(2) 0.0207(5) Uani 1 1 d . . .
N6 N 1.1401(2) 0.4534(2) 0.04374(18) 0.0139(5) Uani 1 1 d . . .
C1 C 0.2133(3) 1.2285(3) 0.3902(2) 0.0223(6) Uani 1 1 d . . .
H1A H 0.1382 1.1715 0.3977 0.027 Uiso 1 1 calc R . .
H1B H 0.1796 1.2782 0.3392 0.027 Uiso 1 1 calc R . .
C2 C 0.2361(3) 1.3032(3) 0.4915(3) 0.0228(7) Uani 1 1 d . . .
C3 C 0.2862(4) 1.0835(3) 0.2649(3) 0.0312(8) Uani 1 1 d . . .
H3A H 0.2526 1.1250 0.2089 0.047 Uiso 1 1 calc R . .
H3B H 0.2104 1.0357 0.2860 0.047 Uiso 1 1 calc R . .
H3C H 0.3631 1.0349 0.2430 0.047 Uiso 1 1 calc R . .
C4 C 0.4373(4) 1.2460(3) 0.3132(3) 0.0266(7) Uani 1 1 d . . .
H4A H 0.488(5) 1.290(4) 0.372(3) 0.040 Uiso 1 1 d . . .
H4B H 0.389(5) 1.299(4) 0.270(3) 0.040 Uiso 1 1 d . . .
H4C H 0.510(5) 1.196(4) 0.274(3) 0.040 Uiso 1 1 d . . .
C5 C 0.2975(5) 1.4238(3) 0.4784(3) 0.0373(9) Uani 1 1 d . . .
H5A H 0.297(5) 1.477(4) 0.541(4) 0.056 Uiso 1 1 d . . .
H5B H 0.244(5) 1.461(4) 0.424(4) 0.056 Uiso 1 1 d . . .
H5C H 0.395(6) 1.420(4) 0.462(4) 0.056 Uiso 1 1 d . . .
C6 C 0.0861(4) 1.3212(3) 0.5274(3) 0.0351(8) Uani 1 1 d . . .
H6A H 0.0432 1.2469 0.5369 0.053 Uiso 1 1 calc R . .
H6B H 0.0312 1.3576 0.4765 0.053 Uiso 1 1 calc R . .
H6C H 0.0893 1.3705 0.5914 0.053 Uiso 1 1 calc R . .
C7 C 0.3404(4) 1.2957(3) 0.6585(3) 0.0266(7) Uani 1 1 d . . .
H7A H 0.2493 1.3218 0.6824 0.032 Uiso 1 1 calc R . .
H7B H 0.4017 1.3642 0.6574 0.032 Uiso 1 1 calc R . .
C8 C 0.4030(4) 1.2190(3) 0.7317(3) 0.0298(8) Uani 1 1 d . . .
H8A H 0.4138 1.2614 0.7988 0.045 Uiso 1 1 calc R . .
H8B H 0.4941 1.1940 0.7092 0.045 Uiso 1 1 calc R . .
H8C H 0.3416 1.1520 0.7345 0.045 Uiso 1 1 calc R . .
C9 C 0.2804(3) 0.8620(2) 0.4281(2) 0.0186(6) Uani 1 1 d . . .
H9A H 0.3189 0.8794 0.3635 0.022 Uiso 1 1 calc R . .
H9B H 0.1832 0.8880 0.4286 0.022 Uiso 1 1 calc R . .
C10 C 0.2797(4) 0.7320(3) 0.4319(3) 0.0266(7) Uani 1 1 d . . .
H10A H 0.2242 0.6947 0.3741 0.040 Uiso 1 1 calc R . .
H10B H 0.2391 0.7134 0.4946 0.040 Uiso 1 1 calc R . .
H10C H 0.3752 0.7048 0.4295 0.040 Uiso 1 1 calc R . .
C11 C 0.2952(3) 0.9202(3) 0.6090(2) 0.0201(6) Uani 1 1 d . . .
H11A H 0.3576 0.9580 0.6638 0.024 Uiso 1 1 calc R . .
H11B H 0.2863 0.8383 0.6199 0.024 Uiso 1 1 calc R . .
C12 C 0.1517(3) 0.9736(3) 0.6171(3) 0.0258(7) Uani 1 1 d . . .
H12A H 0.1161 0.9644 0.6836 0.039 Uiso 1 1 calc R . .
H12B H 0.0878 0.9352 0.5646 0.039 Uiso 1 1 calc R . .
H12C H 0.1594 1.0553 0.6082 0.039 Uiso 1 1 calc R . .
C21 C 1.1832(5) 0.7601(4) -0.1530(3) 0.0428(10) Uani 1 1 d . . .
H21A H 1.0908 0.7849 -0.1765 0.051 Uiso 1 1 calc R . .
H21B H 1.2520 0.7852 -0.1998 0.051 Uiso 1 1 calc R . .
C22 C 1.2193(4) 0.8249(3) -0.0436(3) 0.0311(8) Uani 1 1 d . . .
C23 C 1.1202(5) 0.5890(4) -0.2584(3) 0.0506(11) Uani 1 1 d . . .
H23A H 1.1787 0.6103 -0.3122 0.076 Uiso 1 1 calc R . .
H23B H 1.0268 0.6187 -0.2682 0.076 Uiso 1 1 calc R . .
H23C H 1.1145 0.5054 -0.2602 0.076 Uiso 1 1 calc R . .
C24 C 1.3267(5) 0.5908(4) -0.1579(4) 0.0466(11) Uani 1 1 d . . .
H24A H 1.3725 0.6057 -0.2196 0.070 Uiso 1 1 calc R . .
H24B H 1.3212 0.5080 -0.1533 0.070 Uiso 1 1 calc R . .
H24C H 1.3804 0.6281 -0.0992 0.070 Uiso 1 1 calc R . .
C25 C 1.3719(5) 0.8403(5) -0.0104(5) 0.0686(16) Uani 1 1 d . . .
H25A H 1.3802 0.8807 0.0577 0.103 Uiso 1 1 calc R . .
H25B H 1.4197 0.8851 -0.0572 0.103 Uiso 1 1 calc R . .
H25C H 1.4142 0.7650 -0.0103 0.103 Uiso 1 1 calc R . .
C26 C 1.1666(5) 0.9441(3) -0.0621(3) 0.0442(10) Uani 1 1 d . . .
H26A H 1.1805 0.9962 -0.0001 0.066 Uiso 1 1 calc R . .
H26B H 1.0674 0.9383 -0.0820 0.066 Uiso 1 1 calc R . .
H26C H 1.2183 0.9736 -0.1160 0.066 Uiso 1 1 calc R . .
C27 C 1.1393(3) 0.8257(3) 0.1273(3) 0.0249(7) Uani 1 1 d . . .
H27A H 1.1295 0.9090 0.1237 0.030 Uiso 1 1 calc R . .
H27B H 1.2307 0.8139 0.1610 0.030 Uiso 1 1 calc R . .
C28 C 1.0253(4) 0.7831(3) 0.1899(2) 0.0273(7) Uani 1 1 d . . .
H28A H 1.0318 0.8248 0.2575 0.041 Uiso 1 1 calc R . .
H28B H 1.0358 0.7010 0.1951 0.041 Uiso 1 1 calc R . .
H28C H 0.9345 0.7960 0.1576 0.041 Uiso 1 1 calc R . .
C29 C 1.2341(3) 0.3791(2) -0.0164(2) 0.0171(6) Uani 1 1 d . . .
H29A H 1.3262 0.4183 -0.0151 0.021 Uiso 1 1 calc R . .
H29B H 1.1975 0.3698 -0.0873 0.021 Uiso 1 1 calc R . .
C30 C 1.2538(4) 0.2603(3) 0.0185(3) 0.0242(7) Uani 1 1 d . . .
H30A H 1.3175 0.2171 -0.0256 0.036 Uiso 1 1 calc R . .
H30B H 1.1637 0.2194 0.0156 0.036 Uiso 1 1 calc R . .
H30C H 1.2927 0.2680 0.0880 0.036 Uiso 1 1 calc R . .
C31 C 1.1943(3) 0.4769(3) 0.1490(2) 0.0196(6) Uani 1 1 d . . .
H31A H 1.2055 0.4030 0.1777 0.024 Uiso 1 1 calc R . .
H31B H 1.1243 0.5206 0.1882 0.024 Uiso 1 1 calc R . .
C32 C 1.3327(4) 0.5436(3) 0.1628(3) 0.0320(8) Uani 1 1 d . . .
H32A H 1.3605 0.5552 0.2347 0.048 Uiso 1 1 calc R . .
H32B H 1.3225 0.6181 0.1366 0.048 Uiso 1 1 calc R . .
H32C H 1.4040 0.5002 0.1261 0.048 Uiso 1 1 calc R . .

loop_
_atom_site_aniso_label
_atom_site_aniso_U_11
_atom_site_aniso_U_22
_atom_site_aniso_U_33
_atom_site_aniso_U_23
_atom_site_aniso_U_13
_atom_site_aniso_U_12
Mn1 0.0140(2) 0.0113(2) 0.0135(2) 0.00194(16) 0.00217(16) 0.00034(15)
Mn2 0.0121(2) 0.0114(2) 0.0142(2) 0.00272(16) 0.00058(16) 0.00017(15)
N1 0.0209(13) 0.0193(12) 0.0158(12) 0.0045(10) 0.0015(10) 0.0011(10)
N2 0.0197(13) 0.0157(12) 0.0211(13) -0.0017(10) -0.0004(10) 0.0036(10)
N3 0.0148(12) 0.0138(11) 0.0159(12) 0.0021(9) 0.0030(9) -0.0008(9)
N4 0.0225(14) 0.0259(14) 0.0169(13) 0.0049(11) 0.0046(10) -0.0018(11)
N5 0.0224(13) 0.0132(12) 0.0260(14) -0.0014(10) 0.0073(11) -0.0024(10)
N6 0.0113(11) 0.0141(11) 0.0165(12) 0.0029(9) -0.0016(9) 0.0019(9)
C1 0.0178(15) 0.0236(16) 0.0264(17) 0.0066(13) -0.0004(12) 0.0011(12)
C2 0.0233(16) 0.0171(15) 0.0280(17) 0.0019(13) 0.0006(13) 0.0043(12)
C3 0.048(2) 0.0262(17) 0.0188(16) 0.0029(13) -0.0045(15) 0.0016(15)
C4 0.0268(17) 0.0275(17) 0.0280(18) 0.0134(15) 0.0047(14) 0.0005(14)
C5 0.055(3) 0.0152(16) 0.042(2) 0.0023(16) 0.0058(19) 0.0020(16)
C6 0.0266(19) 0.042(2) 0.037(2) 0.0016(17) 0.0021(15) 0.0137(16)
C7 0.0280(17) 0.0238(16) 0.0260(17) -0.0075(13) 0.0015(13) 0.0029(13)
C8 0.0322(19) 0.0365(19) 0.0187(16) -0.0069(14) 0.0016(14) 0.0044(15)
C9 0.0171(14) 0.0169(14) 0.0216(15) 0.0015(12) -0.0001(12) -0.0004(11)
C10 0.0253(17) 0.0170(15) 0.0365(19) -0.0014(13) -0.0006(14) -0.0028(12)
C11 0.0206(15) 0.0195(14) 0.0216(15) 0.0057(12) 0.0065(12) 0.0008(12)
C12 0.0217(16) 0.0272(17) 0.0295(18) 0.0043(14) 0.0104(13) 0.0022(13)
C21 0.050(3) 0.038(2) 0.044(2) 0.0135(18) 0.0161(19) 0.0069(18)
C22 0.0358(19) 0.0152(15) 0.043(2) 0.0017(14) 0.0190(16) -0.0037(13)
C23 0.061(3) 0.057(3) 0.033(2) 0.004(2) 0.007(2) -0.002(2)
C24 0.042(2) 0.043(2) 0.060(3) 0.018(2) 0.020(2) 0.0098(19)
C25 0.032(2) 0.067(3) 0.113(5) 0.033(3) 0.022(3) -0.011(2)
C26 0.067(3) 0.0243(19) 0.044(2) 0.0117(17) 0.018(2) -0.0007(18)
C27 0.0252(17) 0.0194(15) 0.0286(17) -0.0023(13) -0.0034(13) -0.0025(12)
C28 0.0354(19) 0.0271(17) 0.0181(16) -0.0051(13) 0.0020(14) 0.0033(14)
C29 0.0161(14) 0.0170(14) 0.0187(14) 0.0026(11) 0.0013(11) 0.0025(11)
C30 0.0263(17) 0.0192(15) 0.0277(17) 0.0038(13) 0.0030(13) 0.0085(13)
C31 0.0202(15) 0.0198(15) 0.0188(15) 0.0034(12) -0.0034(12) 0.0023(12)
C32 0.0279(18) 0.0348(19) 0.0310(19) -0.0017(15) -0.0136(15) -0.0031(15)

loop_
_atom_type_symbol
_atom_type_description
_atom_type_scat_dispersion_real
_atom_type_scat_dispersion_imag
_atom_type_scat_source
C C 0.0033 0.0016 'International Tables Vol C Tables 4.2.6.8 and 6.1.1.4'
H H 0.0000 0.0000 'International Tables Vol C Tables 4.2.6.8 and 6.1.1.4'
N N 0.0061 0.0033 'International Tables Vol C Tables 4.2.6.8 and 6.1.1.4'
Mn Mn 0.3368 0.7283 'International Tables Vol C Tables 4.2.6.8 and 6.1.1.4'

loop_
_geom_angle_atom_site_label_1
_geom_angle_atom_site_label_2
_geom_angle_atom_site_label_3
_geom_angle
_geom_angle_site_symmetry_1
_geom_angle_site_symmetry_3
_geom_angle_publ_flag
N2 Mn1 N3 123.30(10) . . ?
N2 Mn1 N3 129.20(10) . 2_676 ?
N3 Mn1 N3 95.31(9) . 2_676 ?
N2 Mn1 N1 82.51(10) . . ?
N3 Mn1 N1 114.78(9) . . ?
N3 Mn1 N1 112.09(9) 2_676 . ?
N2 Mn1 Mn1 151.25(8) . 2_676 ?
N3 Mn1 Mn1 47.66(7) . 2_676 ?
N3 Mn1 Mn1 47.65(6) 2_676 2_676 ?
N1 Mn1 Mn1 126.17(7) . 2_676 ?
N5 Mn2 N6 126.88(10) . . ?
N5 Mn2 N6 125.33(10) . 2_765 ?
N6 Mn2 N6 94.78(8) . 2_765 ?
N5 Mn2 N4 82.70(10) . . ?
N6 Mn2 N4 113.25(10) . . ?
N6 Mn2 N4 114.60(10) 2_765 . ?
N5 Mn2 Mn2 150.49(8) . 2_765 ?
N6 Mn2 Mn2 47.44(6) . 2_765 ?
N6 Mn2 Mn2 47.35(6) 2_765 2_765 ?
N4 Mn2 Mn2 126.80(7) . 2_765 ?
C3 N1 C4 108.3(3) . . ?
C3 N1 C1 108.4(3) . . ?
C4 N1 C1 110.9(2) . . ?
C3 N1 Mn1 119.7(2) . . ?
C4 N1 Mn1 109.6(2) . . ?
C1 N1 Mn1 99.52(18) . . ?
C7 N2 C2 113.3(2) . . ?
C7 N2 Mn1 128.8(2) . . ?
C2 N2 Mn1 117.1(2) . . ?
C11 N3 C9 110.9(2) . . ?
C11 N3 Mn1 111.66(18) . . ?
C9 N3 Mn1 117.82(18) . . ?
C11 N3 Mn1 117.34(19) . 2_676 ?
C9 N3 Mn1 112.46(18) . 2_676 ?
Mn1 N3 Mn1 84.69(9) . 2_676 ?
C21 N4 C23 110.7(3) . . ?
C21 N4 C24 112.0(3) . . ?
C23 N4 C24 103.7(3) . . ?
C21 N4 Mn2 101.4(2) . . ?
C23 N4 Mn2 118.8(2) . . ?
C24 N4 Mn2 110.4(2) . . ?
C27 N5 C22 113.9(3) . . ?
C27 N5 Mn2 127.5(2) . . ?
C22 N5 Mn2 116.7(2) . . ?
C29 N6 C31 111.0(2) . . ?
C29 N6 Mn2 117.00(18) . . ?
C31 N6 Mn2 112.57(18) . . ?
C29 N6 Mn2 111.36(17) . 2_765 ?
C31 N6 Mn2 117.72(18) . 2_765 ?
Mn2 N6 Mn2 85.22(8) . 2_765 ?
N1 C1 C2 117.0(3) . . ?
N1 C1 H1A 108.1 . . ?
C2 C1 H1A 108.1 . . ?
N1 C1 H1B 108.1 . . ?
C2 C1 H1B 108.1 . . ?
H1A C1 H1B 107.3 . . ?
N2 C2 C1 107.6(2) . . ?
N2 C2 C6 113.3(3) . . ?
C1 C2 C6 103.1(3) . . ?
N2 C2 C5 113.5(3) . . ?
C1 C2 C5 112.3(3) . . ?
C6 C2 C5 106.6(3) . . ?
N1 C3 H3A 109.5 . . ?
N1 C3 H3B 109.5 . . ?
H3A C3 H3B 109.5 . . ?
N1 C3 H3C 109.5 . . ?
H3A C3 H3C 109.5 . . ?
H3B C3 H3C 109.5 . . ?
N1 C4 H4A 109(3) . . ?
N1 C4 H4B 110(3) . . ?
H4A C4 H4B 111(3) . . ?
N1 C4 H4C 107(2) . . ?
H4A C4 H4C 107(3) . . ?
H4B C4 H4C 112(3) . . ?
C2 C5 H5A 113(3) . . ?
C2 C5 H5B 111(3) . . ?
H5A C5 H5B 107(4) . . ?
C2 C5 H5C 112(3) . . ?
H5A C5 H5C 105(4) . . ?
H5B C5 H5C 109(4) . . ?
C2 C6 H6A 109.5 . . ?
C2 C6 H6B 109.5 . . ?
H6A C6 H6B 109.5 . . ?
C2 C6 H6C 109.5 . . ?
H6A C6 H6C 109.5 . . ?
H6B C6 H6C 109.5 . . ?
N2 C7 C8 112.8(3) . . ?
N2 C7 H7A 109.0 . . ?
C8 C7 H7A 109.0 . . ?
N2 C7 H7B 109.0 . . ?
C8 C7 H7B 109.0 . . ?
H7A C7 H7B 107.8 . . ?
C7 C8 H8A 109.5 . . ?
C7 C8 H8B 109.5 . . ?
H8A C8 H8B 109.5 . . ?
C7 C8 H8C 109.5 . . ?
H8A C8 H8C 109.5 . . ?
H8B C8 H8C 109.5 . . ?
N3 C9 C10 114.7(3) . . ?
N3 C9 H9A 108.6 . . ?
C10 C9 H9A 108.6 . . ?
N3 C9 H9B 108.6 . . ?
C10 C9 H9B 108.6 . . ?
H9A C9 H9B 107.6 . . ?
C9 C10 H10A 109.5 . . ?
C9 C10 H10B 109.5 . . ?
H10A C10 H10B 109.5 . . ?
C9 C10 H10C 109.5 . . ?
H10A C10 H10C 109.5 . . ?
H10B C10 H10C 109.5 . . ?
N3 C11 C12 115.0(3) . . ?
N3 C11 H11A 108.5 . . ?
C12 C11 H11A 108.5 . . ?
N3 C11 H11B 108.5 . . ?
C12 C11 H11B 108.5 . . ?
H11A C11 H11B 107.5 . . ?
C11 C12 H12A 109.5 . . ?
C11 C12 H12B 109.5 . . ?
H12A C12 H12B 109.5 . . ?
C11 C12 H12C 109.5 . . ?
H12A C12 H12C 109.5 . . ?
H12B C12 H12C 109.5 . . ?
N4 C21 C22 116.1(3) . . ?
N4 C21 H21A 108.3 . . ?
C22 C21 H21A 108.3 . . ?
N4 C21 H21B 108.3 . . ?
C22 C21 H21B 108.3 . . ?
H21A C21 H21B 107.4 . . ?
N5 C22 C25 113.9(4) . . ?
N5 C22 C26 113.1(3) . . ?
C25 C22 C26 106.8(3) . . ?
N5 C22 C21 106.1(3) . . ?
C25 C22 C21 117.4(4) . . ?
C26 C22 C21 98.6(3) . . ?
N4 C23 H23A 109.5 . . ?
N4 C23 H23B 109.5 . . ?
H23A C23 H23B 109.5 . . ?
N4 C23 H23C 109.5 . . ?
H23A C23 H23C 109.5 . . ?
H23B C23 H23C 109.5 . . ?
N4 C24 H24A 109.5 . . ?
N4 C24 H24B 109.5 . . ?
H24A C24 H24B 109.5 . . ?
N4 C24 H24C 109.5 . . ?
H24A C24 H24C 109.5 . . ?
H24B C24 H24C 109.5 . . ?
C22 C25 H25A 109.5 . . ?
C22 C25 H25B 109.5 . . ?
H25A C25 H25B 109.5 . . ?
C22 C25 H25C 109.5 . . ?
H25A C25 H25C 109.5 . . ?
H25B C25 H25C 109.5 . . ?
C22 C26 H26A 109.5 . . ?
C22 C26 H26B 109.5 . . ?
H26A C26 H26B 109.5 . . ?
C22 C26 H26C 109.5 . . ?
H26A C26 H26C 109.5 . . ?
H26B C26 H26C 109.5 . . ?
N5 C27 C28 112.4(3) . . ?
N5 C27 H27A 109.1 . . ?
C28 C27 H27A 109.1 . . ?
N5 C27 H27B 109.1 . . ?
C28 C27 H27B 109.1 . . ?
H27A C27 H27B 107.9 . . ?
C27 C28 H28A 109.5 . . ?
C27 C28 H28B 109.5 . . ?
H28A C28 H28B 109.5 . . ?
C27 C28 H28C 109.5 . . ?
H28A C28 H28C 109.5 . . ?
H28B C28 H28C 109.5 . . ?
N6 C29 C30 115.2(2) . . ?
N6 C29 H29A 108.5 . . ?
C30 C29 H29A 108.5 . . ?
N6 C29 H29B 108.5 . . ?
C30 C29 H29B 108.5 . . ?
H29A C29 H29B 107.5 . . ?
C29 C30 H30A 109.5 . . ?
C29 C30 H30B 109.5 . . ?
H30A C30 H30B 109.5 . . ?
C29 C30 H30C 109.5 . . ?
H30A C30 H30C 109.5 . . ?
H30B C30 H30C 109.5 . . ?
N6 C31 C32 115.2(3) . . ?
N6 C31 H31A 108.5 . . ?
C32 C31 H31A 108.5 . . ?
N6 C31 H31B 108.5 . . ?
C32 C31 H31B 108.5 . . ?
H31A C31 H31B 107.5 . . ?
C31 C32 H32A 109.5 . . ?
C31 C32 H32B 109.5 . . ?
H32A C32 H32B 109.5 . . ?
C31 C32 H32C 109.5 . . ?
H32A C32 H32C 109.5 . . ?
H32B C32 H32C 109.5 . . ?

loop_
_geom_bond_atom_site_label_1
_geom_bond_atom_site_label_2
_geom_bond_distance
_geom_bond_site_symmetry_2
_geom_bond_publ_flag
Mn1 N2 2.023(2) . ?
Mn1 N3 2.143(2) . ?
Mn1 N3 2.143(2) 2_676 ?
Mn1 N1 2.250(3) . ?
Mn1 Mn1 2.8868(8) 2_676 ?
Mn2 N5 2.019(3) . ?
Mn2 N6 2.142(2) . ?
Mn2 N6 2.145(2) 2_765 ?
Mn2 N4 2.260(3) . ?
Mn2 Mn2 2.9025(8) 2_765 ?
N1 C3 1.471(4) . ?
N1 C4 1.482(4) . ?
N1 C1 1.483(4) . ?
N2 C7 1.440(4) . ?
N2 C2 1.455(4) . ?
N3 C11 1.479(4) . ?
N3 C9 1.481(4) . ?
N3 Mn1 2.143(2) 2_676 ?
N4 C21 1.425(5) . ?
N4 C23 1.471(5) . ?
N4 C24 1.517(5) . ?
N5 C27 1.447(4) . ?
N5 C22 1.460(4) . ?
N6 C29 1.473(4) . ?
N6 C31 1.475(4) . ?
N6 Mn2 2.145(2) 2_765 ?
C1 C2 1.539(5) . ?
C1 H1A 0.9900 . ?
C1 H1B 0.9900 . ?
C2 C6 1.552(5) . ?
C2 C5 1.553(5) . ?
C3 H3A 0.9800 . ?
C3 H3B 0.9800 . ?
C3 H3C 0.9800 . ?
C4 H4A 0.99(5) . ?
C4 H4B 1.00(5) . ?
C4 H4C 1.04(4) . ?
C5 H5A 1.00(5) . ?
C5 H5B 1.01(5) . ?
C5 H5C 0.97(5) . ?
C6 H6A 0.9800 . ?
C6 H6B 0.9800 . ?
C6 H6C 0.9800 . ?
C7 C8 1.509(5) . ?
C7 H7A 0.9900 . ?
C7 H7B 0.9900 . ?
C8 H8A 0.9800 . ?
C8 H8B 0.9800 . ?
C8 H8C 0.9800 . ?
C9 C10 1.532(4) . ?
C9 H9A 0.9900 . ?
C9 H9B 0.9900 . ?
C10 H10A 0.9800 . ?
C10 H10B 0.9800 . ?
C10 H10C 0.9800 . ?
C11 C12 1.532(4) . ?
C11 H11A 0.9900 . ?
C11 H11B 0.9900 . ?
C12 H12A 0.9800 . ?
C12 H12B 0.9800 . ?
C12 H12C 0.9800 . ?
C21 C22 1.597(6) . ?
C21 H21A 0.9900 . ?
C21 H21B 0.9900 . ?
C22 C25 1.519(6) . ?
C22 C26 1.537(5) . ?
C23 H23A 0.9800 . ?
C23 H23B 0.9800 . ?
C23 H23C 0.9800 . ?
C24 H24A 0.9800 . ?
C24 H24B 0.9800 . ?
C24 H24C 0.9800 . ?
C25 H25A 0.9800 . ?
C25 H25B 0.9800 . ?
C25 H25C 0.9800 . ?
C26 H26A 0.9800 . ?
C26 H26B 0.9800 . ?
C26 H26C 0.9800 . ?
C27 C28 1.514(5) . ?
C27 H27A 0.9900 . ?
C27 H27B 0.9900 . ?
C28 H28A 0.9800 . ?
C28 H28B 0.9800 . ?
C28 H28C 0.9800 . ?
C29 C30 1.528(4) . ?
C29 H29A 0.9900 . ?
C29 H29B 0.9900 . ?
C30 H30A 0.9800 . ?
C30 H30B 0.9800 . ?
C30 H30C 0.9800 . ?
C31 C32 1.527(5) . ?
C31 H31A 0.9900 . ?
C31 H31B 0.9900 . ?
C32 H32A 0.9800 . ?
C32 H32B 0.9800 . ?
C32 H32C 0.9800 . ?

loop_
_geom_torsion_atom_site_label_1
_geom_torsion_atom_site_label_2
_geom_torsion_atom_site_label_3
_geom_torsion_atom_site_label_4
_geom_torsion
_geom_torsion_site_symmetry_1
_geom_torsion_site_symmetry_2
_geom_torsion_site_symmetry_3
_geom_torsion_site_symmetry_4
_geom_torsion_publ_flag
N2 Mn1 N1 C3 -143.0(3) . . . . ?
N3 Mn1 N1 C3 -19.7(3) . . . . ?
N3 Mn1 N1 C3 87.6(3) 2_676 . . . ?
Mn1 Mn1 N1 C3 34.7(3) 2_676 . . . ?
N2 Mn1 N1 C4 91.0(2) . . . . ?
N3 Mn1 N1 C4 -145.7(2) . . . . ?
N3 Mn1 N1 C4 -38.4(2) 2_676 . . . ?
Mn1 Mn1 N1 C4 -91.2(2) 2_676 . . . ?
N2 Mn1 N1 C1 -25.34(18) . . . . ?
N3 Mn1 N1 C1 97.98(18) . . . . ?
N3 Mn1 N1 C1 -154.72(17) 2_676 . . . ?
Mn1 Mn1 N1 C1 152.42(15) 2_676 . . . ?
N3 Mn1 N2 C7 82.5(3) . . . . ?
N3 Mn1 N2 C7 -50.2(3) 2_676 . . . ?
N1 Mn1 N2 C7 -162.7(3) . . . . ?
Mn1 Mn1 N2 C7 21.1(4) 2_676 . . . ?
N3 Mn1 N2 C2 -108.5(2) . . . . ?
N3 Mn1 N2 C2 118.7(2) 2_676 . . . ?
N1 Mn1 N2 C2 6.2(2) . . . . ?
Mn1 Mn1 N2 C2 -169.99(16) 2_676 . . . ?
N2 Mn1 N3 C11 -27.8(2) . . . . ?
N3 Mn1 N3 C11 117.3(2) 2_676 . . . ?
N1 Mn1 N3 C11 -125.34(19) . . . . ?
Mn1 Mn1 N3 C11 117.3(2) 2_676 . . . ?
N2 Mn1 N3 C9 102.2(2) . . . . ?
N3 Mn1 N3 C9 -112.6(2) 2_676 . . . ?
N1 Mn1 N3 C9 4.7(2) . . . . ?
Mn1 Mn1 N3 C9 -112.6(2) 2_676 . . . ?
N2 Mn1 N3 Mn1 -145.13(10) . . . 2_676 ?
N3 Mn1 N3 Mn1 0.0 2_676 . . 2_676 ?
N1 Mn1 N3 Mn1 117.32(9) . . . 2_676 ?
N5 Mn2 N4 C21 -21.3(2) . . . . ?
N6 Mn2 N4 C21 -148.4(2) . . . . ?
N6 Mn2 N4 C21 104.4(2) 2_765 . . . ?
Mn2 Mn2 N4 C21 158.3(2) 2_765 . . . ?
N5 Mn2 N4 C23 -142.8(3) . . . . ?
N6 Mn2 N4 C23 90.1(3) . . . . ?
N6 Mn2 N4 C23 -17.2(3) 2_765 . . . ?
Mn2 Mn2 N4 C23 36.8(3) 2_765 . . . ?
N5 Mn2 N4 C24 97.6(3) . . . . ?
N6 Mn2 N4 C24 -29.5(3) . . . . ?
N6 Mn2 N4 C24 -136.8(2) 2_765 . . . ?
Mn2 Mn2 N4 C24 -82.8(3) 2_765 . . . ?
N6 Mn2 N5 C27 -51.8(3) . . . . ?
N6 Mn2 N5 C27 79.5(3) 2_765 . . . ?
N4 Mn2 N5 C27 -165.5(3) . . . . ?
Mn2 Mn2 N5 C27 15.2(4) 2_765 . . . ?
N6 Mn2 N5 C22 111.2(3) . . . . ?
N6 Mn2 N5 C22 -117.5(2) 2_765 . . . ?
N4 Mn2 N5 C22 -2.5(2) . . . . ?
Mn2 Mn2 N5 C22 178.17(19) 2_765 . . . ?
N5 Mn2 N6 C29 -106.4(2) . . . . ?
N6 Mn2 N6 C29 111.6(2) 2_765 . . . ?
N4 Mn2 N6 C29 -7.8(2) . . . . ?
Mn2 Mn2 N6 C29 111.6(2) 2_765 . . . ?
N5 Mn2 N6 C31 23.9(2) . . . . ?
N6 Mn2 N6 C31 -118.1(2) 2_765 . . . ?
N4 Mn2 N6 C31 122.53(19) . . . . ?
Mn2 Mn2 N6 C31 -118.1(2) 2_765 . . . ?
N5 Mn2 N6 Mn2 142.02(10) . . . 2_765 ?
N6 Mn2 N6 Mn2 0.0 2_765 . . 2_765 ?
N4 Mn2 N6 Mn2 -119.38(9) . . . 2_765 ?
C3 N1 C1 C2 169.1(3) . . . . ?
C4 N1 C1 C2 -72.0(3) . . . . ?
Mn1 N1 C1 C2 43.3(3) . . . . ?
C7 N2 C2 C1 -174.7(3) . . . . ?
Mn1 N2 C2 C1 14.7(3) . . . . ?
C7 N2 C2 C6 -61.3(4) . . . . ?
Mn1 N2 C2 C6 128.0(3) . . . . ?
C7 N2 C2 C5 60.4(4) . . . . ?
Mn1 N2 C2 C5 -110.2(3) . . . . ?
N1 C1 C2 N2 -41.8(4) . . . . ?
N1 C1 C2 C6 -161.8(3) . . . . ?
N1 C1 C2 C5 83.8(4) . . . . ?
C2 N2 C7 C8 168.1(3) . . . . ?
Mn1 N2 C7 C8 -22.6(4) . . . . ?
C11 N3 C9 C10 -67.2(3) . . . . ?
Mn1 N3 C9 C10 162.4(2) . . . . ?
Mn1 N3 C9 C10 66.4(3) 2_676 . . . ?
C9 N3 C11 C12 -64.8(3) . . . . ?
Mn1 N3 C11 C12 68.8(3) . . . . ?
Mn1 N3 C11 C12 164.1(2) 2_676 . . . ?
C23 N4 C21 C22 168.7(3) . . . . ?
C24 N4 C21 C22 -76.0(4) . . . . ?
Mn2 N4 C21 C22 41.7(4) . . . . ?
C27 N5 C22 C25 57.9(4) . . . . ?
Mn2 N5 C22 C25 -107.4(4) . . . . ?
C27 N5 C22 C26 -64.3(4) . . . . ?
Mn2 N5 C22 C26 130.4(3) . . . . ?
C27 N5 C22 C21 -171.4(3) . . . . ?
Mn2 N5 C22 C21 23.3(4) . . . . ?
N4 C21 C22 N5 -46.1(4) . . . . ?
N4 C21 C22 C25 82.6(5) . . . . ?
N4 C21 C22 C26 -163.3(3) . . . . ?
C22 N5 C27 C28 165.3(3) . . . . ?
Mn2 N5 C27 C28 -31.3(4) . . . . ?
C31 N6 C29 C30 62.1(3) . . . . ?
Mn2 N6 C29 C30 -166.8(2) . . . . ?
Mn2 N6 C29 C30 -71.2(3) 2_765 . . . ?
C29 N6 C31 C32 63.6(3) . . . . ?
Mn2 N6 C31 C32 -69.7(3) . . . . ?
Mn2 N6 C31 C32 -166.4(2) 2_765 . . . ?
